data_7715392
loop_
_publ_author_name
'Werner, Luis'
'Hagn, Julika'
'Gerstner, Alexander'
'Radius, Udo'

_publ_section_title
;
 NHC-ligated indenyl- and fluorenyl-substituted Alanes and Gallanes:
 synthons towards indenyl- and fluorenyl-bridged
 (AlC)<sub><i>n</i></sub>-heterocycles (<i>n</i> = 2,3).
;
_journal_issue 13
_journal_name_full 'Dalton transactions (Cambridge, England : 2003)'
_journal_page_first 5932
_journal_page_last 5946
_journal_paper_doi 10.1039/d4dt00244j
_journal_volume 53
_journal_year 2024
_chemical_formula_moiety 'C48 H57 Al3 N6, C7 H8'
_chemical_formula_sum 'C55 H65 Al3 N6'
_chemical_formula_weight 891.07
_space_group_crystal_system triclinic
_space_group_IT_number 2
_space_group_name_Hall '-P 1'
_space_group_name_H-M_alt 'P -1'
_atom_sites_solution_hydrogens mixed
_atom_sites_solution_primary dual
_atom_sites_solution_secondary difmap
_audit_creation_method SHELXL-2018/3
_audit_update_record
;
2024-01-25 deposited with the CCDC.	2024-03-04 downloaded from the CCDC.
;
_cell_angle_alpha 100.766(2)
_cell_angle_beta 99.620(2)
_cell_angle_gamma 92.091(2)
_cell_formula_units_Z 2
_cell_length_a 8.3610(2)
_cell_length_b 16.6235(5)
_cell_length_c 18.8508(4)
_cell_measurement_reflns_used 19363
_cell_measurement_temperature 100(2)
_cell_measurement_theta_max 79.0050
_cell_measurement_theta_min 2.4480
_cell_volume 2531.54(11)
_computing_cell_refinement 'CrysAlisPro 1.171.40.53 (Rigaku OD, 2019)'
_computing_data_collection 'CrysAlisPro 1.171.40.53 (Rigaku OD, 2019)'
_computing_data_reduction 'CrysAlisPro 1.171.40.53 (Rigaku OD, 2019)'
_computing_molecular_graphics 'ShelXLe (Huebschle et all, 2011)'
_computing_publication_material 'SHELXL-2014/6 (Sheldrick, 2014)'
_computing_structure_refinement 'SHELXL-2018/3 (Sheldrick, 2018)'
_computing_structure_solution 'SHELXT 2014/5 (Sheldrick, 2014)'
_diffrn_ambient_temperature 100(2)
_diffrn_detector_area_resol_mean 10.0000
_diffrn_measured_fraction_theta_full 0.986
_diffrn_measured_fraction_theta_max 0.950
_diffrn_measurement_device_type 'XtaLAB Synergy, Dualflex, HyPix'
_diffrn_measurement_method '\w scans'
_diffrn_radiation_type CuK\a
_diffrn_radiation_wavelength 1.54184
_diffrn_reflns_av_R_equivalents 0.1009
_diffrn_reflns_av_unetI/netI 0.0697
_diffrn_reflns_Laue_measured_fraction_full 0.986
_diffrn_reflns_Laue_measured_fraction_max 0.950
_diffrn_reflns_limit_h_max 10
_diffrn_reflns_limit_h_min -9
_diffrn_reflns_limit_k_max 21
_diffrn_reflns_limit_k_min -20
_diffrn_reflns_limit_l_max 21
_diffrn_reflns_limit_l_min -24
_diffrn_reflns_number 40506
_diffrn_reflns_point_group_measured_fraction_full 0.986
_diffrn_reflns_point_group_measured_fraction_max 0.950
_diffrn_reflns_theta_full 72.000
_diffrn_reflns_theta_max 80.172
_diffrn_reflns_theta_min 2.712
_diffrn_source 'micro-focus sealed X-ray tube'
_exptl_absorpt_coefficient_mu 1.002
_exptl_absorpt_correction_T_max 1.000
_exptl_absorpt_correction_T_min 0.592
_exptl_absorpt_correction_type gaussian
_exptl_absorpt_process_details
;
CrysAlisPro 1.171.41.73a (Rigaku Oxford Diffraction, 2020)
Numerical absorption correction based on gaussian integration over
a multifaceted crystal model
Empirical absorption correction using spherical harmonics,
implemented in SCALE3 ABSPACK scaling algorithm.
;
_exptl_crystal_colour colourless
_exptl_crystal_density_diffrn 1.169
_exptl_crystal_description block
_exptl_crystal_F_000 952
_exptl_crystal_size_max 0.210
_exptl_crystal_size_mid 0.120
_exptl_crystal_size_min 0.040
_refine_diff_density_max 0.741
_refine_diff_density_min -0.547
_refine_diff_density_rms 0.080
_refine_ls_extinction_method none
_refine_ls_goodness_of_fit_ref 1.093
_refine_ls_hydrogen_treatment mixed
_refine_ls_matrix_type full
_refine_ls_number_parameters 628
_refine_ls_number_reflns 10540
_refine_ls_number_restraints 79
_refine_ls_restrained_S_all 1.094
_refine_ls_R_factor_all 0.1185
_refine_ls_R_factor_gt 0.0884
_refine_ls_shift/su_max 0.001
_refine_ls_shift/su_mean 0.000
_refine_ls_structure_factor_coef Fsqd
_refine_ls_weighting_details 'w=1/[\s^2^(Fo^2^)+(0.0900P)^2^+5.7497P] where P=(Fo^2^+2Fc^2^)/3'
_refine_ls_weighting_scheme calc
_refine_ls_wR_factor_gt 0.2099
_refine_ls_wR_factor_ref 0.2249
_reflns_Friedel_coverage 0.000
_reflns_number_gt 8415
_reflns_number_total 10540
_reflns_threshold_expression 'I > 2\s(I)'
_cod_data_source_file d4dt00244j2.cif
_cod_data_source_block compound_23
_cod_depositor_comments 'Adding full bibliography for 7715387--7715402.cif.'
_cod_original_cell_volume 2531.53(11)
_cod_database_code 7715392
_shelx_shelxl_version_number 2018/3
_shelx_space_group_comment
;
The symmetry employed for this shelxl refinement is uniquely defined
by the following loop, which should always be used as a source of
symmetry information in preference to the above space-group names.
They are only intended as comments.
;
_shelx_estimated_absorpt_t_min 0.817
_shelx_estimated_absorpt_t_max 0.961

loop_
_space_group_symop_operation_xyz
'x, y, z'
'-x, -y, -z'

loop_
_atom_site_label
_atom_site_type_symbol
_atom_site_fract_x
_atom_site_fract_y
_atom_site_fract_z
_atom_site_U_iso_or_equiv
_atom_site_adp_type
_atom_site_occupancy
_atom_site_site_symmetry_order
_atom_site_calc_flag
_atom_site_refinement_flags_posn
_atom_site_refinement_flags_adp
_atom_site_refinement_flags_occupancy
_atom_site_disorder_assembly
_atom_site_disorder_group
Al01 Al 0.68714(11) 0.11843(6) 0.17400(5) 0.0214(2) Uani 1 1 d . . . . .
Al02 Al 0.54895(11) 0.15037(7) 0.32381(5) 0.0238(2) Uani 1 1 d . . . . .
Al03 Al 0.58864(12) 0.29123(7) 0.23477(6) 0.0252(2) Uani 1 1 d . . . . .
N004 N 0.9725(3) 0.03095(19) 0.11293(15) 0.0246(6) Uani 1 1 d . . . . .
N005 N 0.7481(3) -0.04204(18) 0.07823(15) 0.0228(6) Uani 1 1 d . . . . .
N006 N 0.6542(4) 0.1058(2) 0.47762(16) 0.0281(6) Uani 1 1 d . . . . .
N007 N 0.5137(4) 0.4534(2) 0.18467(17) 0.0310(7) Uani 1 1 d . . . . .
N008 N 0.4109(3) 0.14229(19) 0.46273(16) 0.0274(6) Uani 1 1 d . . . . .
N009 N 0.6840(4) 0.47698(19) 0.28470(17) 0.0324(7) Uani 1 1 d . . . . .
C00A C 0.7103(4) 0.0839(2) 0.27515(18) 0.0237(7) Uani 1 1 d . . . . .
C00B C 0.5401(4) 0.1303(2) 0.42789(19) 0.0266(7) Uani 1 1 d . . . . .
C00C C 0.8115(4) 0.0328(2) 0.11518(18) 0.0228(7) Uani 1 1 d . . . . .
C00D C 0.5985(4) 0.1029(2) 0.5428(2) 0.0298(8) Uani 1 1 d . . . . .
C00E C 0.5751(4) -0.0691(2) 0.06044(19) 0.0258(7) Uani 1 1 d . . . . .
H00A H 0.539131 -0.078999 0.007152 0.039 Uiso 1 1 calc R U . . .
H00B H 0.512501 -0.026587 0.084068 0.039 Uiso 1 1 calc R U . . .
H00C H 0.557920 -0.120008 0.078187 0.039 Uiso 1 1 calc R U . . .
C00F C 0.6018(4) 0.4147(2) 0.2335(2) 0.0289(7) Uani 1 1 d . . . . .
C00G C 0.7611(4) 0.2363(2) 0.18249(18) 0.0242(7) Uani 1 1 d . . . . .
C00H C 1.0089(4) -0.0453(2) 0.07695(19) 0.0283(8) Uani 1 1 d . . . . .
C00I C 0.7528(4) 0.2636(2) 0.11193(19) 0.0239(7) Uani 1 1 d . . . . .
C00J C 0.6050(4) 0.2726(2) 0.33794(18) 0.0251(7) Uani 1 1 d . . . . .
C00K C 0.8877(4) 0.0945(2) 0.29571(18) 0.0258(7) Uani 1 1 d . . . . .
H00K H 0.947058 0.146370 0.311331 0.031 Uiso 1 1 calc R U . . .
C00L C 0.6312(4) 0.2498(2) 0.0500(2) 0.0288(7) Uani 1 1 d . . . . .
H00L H 0.533986 0.217941 0.049134 0.035 Uiso 1 1 calc R U . . .
C00M C 0.8666(4) -0.0914(2) 0.0542(2) 0.0279(7) Uani 1 1 d . . . . .
C00N C 0.8325(5) -0.0433(2) 0.26631(19) 0.0313(8) Uani 1 1 d . . . . .
C00O C 0.8976(4) 0.3122(2) 0.1125(2) 0.0297(8) Uani 1 1 d . . . . .
C00P C 0.6806(4) -0.0056(2) 0.25859(18) 0.0282(7) Uani 1 1 d . . . . .
C00Q C 0.9583(4) 0.0208(2) 0.2898(2) 0.0311(8) Uani 1 1 d . . . . .
H00Q H 1.071622 0.013871 0.299703 0.037 Uiso 1 1 calc R U . . .
C00R C 0.9200(4) 0.2741(2) 0.22296(19) 0.0264(7) Uani 1 1 d . . . . .
H00R H 0.963270 0.268717 0.271643 0.032 Uiso 1 1 calc R U . . .
C00S C 0.4844(4) 0.3164(2) 0.3767(2) 0.0292(7) Uani 1 1 d . . . . .
C00T C 0.5384(5) 0.5377(3) 0.2049(2) 0.0364(9) Uani 1 1 d . . . . .
C00U C 0.7500(4) 0.2845(2) 0.39569(19) 0.0299(8) Uani 1 1 d . . . . .
H00U H 0.852527 0.264886 0.388400 0.036 Uiso 1 1 calc R U . . .
C00V C 0.5355(5) -0.0561(3) 0.2359(2) 0.0349(9) Uani 1 1 d . . . . .
H00V H 0.433472 -0.032466 0.231861 0.042 Uiso 1 1 calc R U . . .
C00W C 0.9991(5) 0.3179(2) 0.1825(2) 0.0339(8) Uani 1 1 d . . . . .
H00W H 1.102778 0.346901 0.198314 0.041 Uiso 1 1 calc R U . . .
C00X C 0.6526(5) 0.2827(3) -0.0104(2) 0.0333(8) Uani 1 1 d . . . . .
H00X H 0.569539 0.273146 -0.052689 0.040 Uiso 1 1 calc R U . . .
C00Y C 0.4441(5) 0.1260(2) 0.53290(19) 0.0297(8) Uani 1 1 d . . . . .
C00Z C 0.6469(5) 0.5535(2) 0.2688(2) 0.0363(9) Uani 1 1 d . . . . .
C010 C 1.0927(4) 0.0990(3) 0.1461(2) 0.0334(8) Uani 1 1 d . . . . .
H01A H 1.174804 0.100951 0.114824 0.050 Uiso 1 1 calc R U . . .
H01B H 1.145355 0.091188 0.194609 0.050 Uiso 1 1 calc R U . . .
H01C H 1.038904 0.150638 0.151209 0.050 Uiso 1 1 calc R U . . .
C011 C 0.2564(4) 0.1706(3) 0.4322(2) 0.0350(9) Uani 1 1 d . . . . .
H01D H 0.253356 0.171196 0.380128 0.052 Uiso 1 1 calc R U . . .
H01E H 0.244685 0.226225 0.458512 0.052 Uiso 1 1 calc R U . . .
H01F H 0.167120 0.133614 0.437520 0.052 Uiso 1 1 calc R U . . .
C012 C 0.3225(5) 0.3300(2) 0.3499(2) 0.0330(8) Uani 1 1 d . . . . .
H012 H 0.275316 0.309230 0.300083 0.040 Uiso 1 1 calc R U . . .
C013 C 0.8298(5) -0.1778(3) 0.0153(2) 0.0389(9) Uani 1 1 d . . . . .
H01G H 0.752716 -0.179865 -0.030396 0.058 Uiso 1 1 calc R U . . .
H01H H 0.781897 -0.209304 0.046594 0.058 Uiso 1 1 calc R U . . .
H01I H 0.930346 -0.201555 0.004020 0.058 Uiso 1 1 calc R U . . .
C014 C 0.5551(5) 0.3485(3) 0.4508(2) 0.0352(9) Uani 1 1 d . . . . .
C015 C 1.1777(4) -0.0654(3) 0.0677(2) 0.0369(9) Uani 1 1 d . . . . .
H01J H 1.175648 -0.121660 0.039911 0.055 Uiso 1 1 calc R U . . .
H01K H 1.246270 -0.060749 0.115980 0.055 Uiso 1 1 calc R U . . .
H01L H 1.221949 -0.027130 0.040960 0.055 Uiso 1 1 calc R U . . .
C016 C 0.7207(5) 0.3270(3) 0.4612(2) 0.0361(9) Uani 1 1 d . . . . .
H016 H 0.796827 0.340003 0.505862 0.043 Uiso 1 1 calc R U . . .
C017 C 0.8360(6) -0.1285(3) 0.2482(2) 0.0406(10) Uani 1 1 d . . . . .
H017 H 0.936835 -0.153333 0.252132 0.049 Uiso 1 1 calc R U . . .
C018 C 0.5421(6) -0.1400(3) 0.2194(2) 0.0424(10) Uani 1 1 d . . . . .
H018 H 0.443984 -0.174088 0.204458 0.051 Uiso 1 1 calc R U . . .
C019 C 0.3225(5) 0.1350(3) 0.5831(2) 0.0411(10) Uani 1 1 d . . . . .
H01M H 0.293671 0.192178 0.592481 0.062 Uiso 1 1 calc R U . . .
H01N H 0.369251 0.119683 0.629502 0.062 Uiso 1 1 calc R U . . .
H01O H 0.224781 0.099138 0.560126 0.062 Uiso 1 1 calc R U . . .
C01A C 0.6989(5) 0.0765(3) 0.6056(2) 0.0387(9) Uani 1 1 d . . . . .
H01P H 0.721335 0.018865 0.591428 0.058 Uiso 1 1 calc R U . . .
H01Q H 0.640224 0.082817 0.646988 0.058 Uiso 1 1 calc R U . . .
H01R H 0.801665 0.110520 0.620114 0.058 Uiso 1 1 calc R U . . .
C01B C 0.7951(5) 0.3299(3) -0.0098(2) 0.0392(9) Uani 1 1 d . . . . .
H01S H 0.808356 0.351428 -0.051921 0.047 Uiso 1 1 calc R U . . .
C01C C 0.7949(6) 0.4657(3) 0.3495(2) 0.0419(10) Uani 1 1 d . . . . .
H01T H 0.843286 0.412950 0.339148 0.063 Uiso 1 1 calc R U . . .
H01U H 0.735136 0.466425 0.390119 0.063 Uiso 1 1 calc R U . . .
H01V H 0.881007 0.510239 0.363029 0.063 Uiso 1 1 calc R U . . .
C01D C 0.4051(5) 0.4122(3) 0.1176(2) 0.0417(10) Uani 1 1 d . . . . .
H01W H 0.454812 0.417163 0.074912 0.063 Uiso 1 1 calc R U . . .
H01X H 0.301012 0.437762 0.113782 0.063 Uiso 1 1 calc R U . . .
H01Y H 0.386574 0.353997 0.119034 0.063 Uiso 1 1 calc R U . . .
C01E C 0.9164(5) 0.3455(3) 0.0512(2) 0.0401(10) Uani 1 1 d . . . . .
H01Z H 1.011809 0.378566 0.051624 0.048 Uiso 1 1 calc R U . . .
C01F C 0.2322(5) 0.3743(3) 0.3977(2) 0.0440(10) Uani 1 1 d . . . . .
H010 H 0.122398 0.383477 0.380126 0.053 Uiso 1 1 calc R U . . .
C01G C 0.8202(5) 0.0905(3) 0.4670(2) 0.0379(9) Uani 1 1 d . . . . .
H011 H 0.820990 0.070647 0.414747 0.057 Uiso 1 1 calc R U . . .
H013 H 0.861386 0.048971 0.494769 0.057 Uiso 1 1 calc R U . . .
H014 H 0.889580 0.141499 0.484392 0.057 Uiso 1 1 calc R U . . .
C01H C 0.6928(6) -0.1762(3) 0.2246(2) 0.0452(11) Uani 1 1 d . . . . .
H015 H 0.694965 -0.234093 0.211533 0.054 Uiso 1 1 calc R U . . .
C01I C 0.3006(6) 0.4053(3) 0.4707(3) 0.0509(12) Uani 1 1 d . . . . .
H019 H 0.236770 0.435405 0.502221 0.061 Uiso 1 1 calc R U . . .
C01J C 0.4601(6) 0.3931(3) 0.4980(2) 0.0478(11) Uani 1 1 d . . . . .
H020 H 0.505354 0.414321 0.547992 0.057 Uiso 1 1 calc R U . . .
C01K C 0.4547(6) 0.5940(3) 0.1610(3) 0.0468(11) Uani 1 1 d . . . . .
H021 H 0.490310 0.650921 0.184655 0.070 Uiso 1 1 calc R U . . .
H022 H 0.336844 0.585495 0.157775 0.070 Uiso 1 1 calc R U . . .
H023 H 0.481365 0.582820 0.111592 0.070 Uiso 1 1 calc R U . . .
C01L C 0.7183(7) 0.6317(3) 0.3177(3) 0.0504(11) Uani 1 1 d . . . . .
H024 H 0.835571 0.636812 0.318108 0.076 Uiso 1 1 calc R U . . .
H025 H 0.698880 0.632030 0.367616 0.076 Uiso 1 1 calc R U . . .
H026 H 0.667420 0.677957 0.299650 0.076 Uiso 1 1 calc R U . . .
H16 H 0.507(5) 0.104(2) 0.132(2) 0.026(10) Uiso 1 1 d . . . . .
H17 H 0.379(5) 0.127(3) 0.285(2) 0.032(11) Uiso 1 1 d . . . . .
H4 H 0.423(5) 0.266(3) 0.191(2) 0.040(12) Uiso 1 1 d . . . . .
C1_1 C 0.9875(9) 0.6013(4) 0.1731(4) 0.0523(16) Uiso 0.721(3) 1 d D U P A 1
C2_1 C 1.0389(9) 0.5412(5) 0.2151(4) 0.0567(17) Uiso 0.721(3) 1 d D U P A 1
H2_1 H 0.994734 0.486114 0.198726 0.068 Uiso 0.721(3) 1 calc R U P A 1
C3_1 C 1.1551(11) 0.5620(5) 0.2809(5) 0.0613(18) Uiso 0.721(3) 1 d D U P A 1
H3_1 H 1.189214 0.521718 0.308814 0.074 Uiso 0.721(3) 1 calc R U P A 1
C4_1 C 1.2183(11) 0.6442(5) 0.3036(5) 0.067(2) Uiso 0.721(3) 1 d D U P A 1
H4_1 H 1.297390 0.660670 0.346979 0.080 Uiso 0.721(3) 1 calc R U P A 1
C5_1 C 1.1627(10) 0.7001(4) 0.2614(5) 0.0527(18) Uiso 0.721(3) 1 d D U P A 1
H5_1 H 1.201573 0.756216 0.275863 0.063 Uiso 0.721(3) 1 calc R U P A 1
C6_1 C 1.0496(10) 0.6740(5) 0.1977(4) 0.0530(19) Uiso 0.721(3) 1 d D U P A 1
H6_1 H 1.015297 0.714364 0.169883 0.064 Uiso 0.721(3) 1 calc R U P A 1
C7_1 C 0.8713(10) 0.5811(6) 0.1062(4) 0.0624(19) Uiso 0.721(3) 1 d D U P A 1
H7A_1 H 0.816776 0.630264 0.097008 0.094 Uiso 0.721(3) 1 calc R U P A 1
H7B_1 H 0.790577 0.538849 0.110519 0.094 Uiso 0.721(3) 1 calc R U P A 1
H7C_1 H 0.927234 0.560331 0.065492 0.094 Uiso 0.721(3) 1 calc R U P A 1
C1_3 C 1.075(3) 0.6985(13) 0.1984(14) 0.044(6) Uiso 0.107(3) 1 d D U P B 3
C2_3 C 1.099(3) 0.6286(16) 0.2314(13) 0.052(6) Uiso 0.107(3) 1 d D U P B 3
H2_3 H 1.177071 0.632565 0.275089 0.062 Uiso 0.107(3) 1 calc R U P B 3
C3_3 C 1.008(4) 0.5528(14) 0.1996(14) 0.034(5) Uiso 0.107(3) 1 d D U P B 3
H3_3 H 1.019034 0.506828 0.222877 0.041 Uiso 0.107(3) 1 calc R U P B 3
C4_3 C 0.901(3) 0.5481(12) 0.1327(13) 0.024(5) Uiso 0.107(3) 1 d D U P B 3
H4_3 H 0.846386 0.497186 0.106870 0.028 Uiso 0.107(3) 1 calc R U P B 3
C5_3 C 0.876(3) 0.6189(14) 0.1054(12) 0.023(5) Uiso 0.107(3) 1 d D U P B 3
H5_3 H 0.800286 0.618172 0.061746 0.028 Uiso 0.107(3) 1 calc R U P B 3
C6_3 C 0.964(3) 0.6910(12) 0.1424(13) 0.030(5) Uiso 0.107(3) 1 d D U P B 3
H6_3 H 0.938768 0.739392 0.124127 0.037 Uiso 0.107(3) 1 calc R U P B 3
C7_3 C 1.166(5) 0.7754(17) 0.229(2) 0.086(11) Uiso 0.107(3) 1 d D U P B 3
H7A_3 H 1.215177 0.795162 0.191557 0.128 Uiso 0.107(3) 1 calc R U P B 3
H7B_3 H 1.252613 0.767887 0.269379 0.128 Uiso 0.107(3) 1 calc R U P B 3
H7C_3 H 1.093842 0.815571 0.248759 0.128 Uiso 0.107(3) 1 calc R U P B 3
C1_4 C 1.205(2) 0.5823(9) 0.3146(9) 0.031(3) Uiso 0.172(3) 1 d D U P C 4
C2_4 C 1.0898(18) 0.5487(7) 0.2503(8) 0.017(3) Uiso 0.172(3) 1 d D U P C 4
H2_4 H 1.052859 0.492391 0.241129 0.021 Uiso 0.172(3) 1 calc R U P C 4
C3_4 C 1.0295(19) 0.5988(9) 0.1997(8) 0.021(3) Uiso 0.172(3) 1 d D U P C 4
H3_4 H 0.952569 0.576987 0.156606 0.025 Uiso 0.172(3) 1 calc R U P C 4
C4_4 C 1.088(2) 0.6821(9) 0.2157(9) 0.015(3) Uiso 0.172(3) 1 d D U P C 4
H4_4 H 1.049273 0.717982 0.183886 0.019 Uiso 0.172(3) 1 calc R U P C 4
C5_4 C 1.202(2) 0.7105(8) 0.2781(9) 0.021(4) Uiso 0.172(3) 1 d D U P C 4
H5_4 H 1.246042 0.765680 0.288710 0.026 Uiso 0.172(3) 1 calc R U P C 4
C6_4 C 1.250(3) 0.6578(9) 0.3250(10) 0.033(4) Uiso 0.172(3) 1 d D U P C 4
H6_4 H 1.324076 0.680208 0.368984 0.039 Uiso 0.172(3) 1 calc R U P C 4
C7_4 C 1.269(4) 0.5319(15) 0.3651(16) 0.102(10) Uiso 0.172(3) 1 d D U P C 4
H7A_4 H 1.323704 0.566985 0.411222 0.153 Uiso 0.172(3) 1 calc R U P C 4
H7B_4 H 1.347882 0.496680 0.344025 0.153 Uiso 0.172(3) 1 calc R U P C 4
H7C_4 H 1.180534 0.497701 0.374706 0.153 Uiso 0.172(3) 1 calc R U P C 4

loop_
_atom_site_aniso_label
_atom_site_aniso_U_11
_atom_site_aniso_U_22
_atom_site_aniso_U_33
_atom_site_aniso_U_23
_atom_site_aniso_U_13
_atom_site_aniso_U_12
Al01 0.0181(4) 0.0293(5) 0.0213(5) 0.0070(4) 0.0128(4) 0.0084(4)
Al02 0.0200(5) 0.0356(6) 0.0203(5) 0.0080(4) 0.0120(4) 0.0107(4)
Al03 0.0241(5) 0.0317(5) 0.0241(5) 0.0073(4) 0.0126(4) 0.0108(4)
N004 0.0150(12) 0.0404(17) 0.0230(14) 0.0088(12) 0.0121(10) 0.0093(11)
N005 0.0159(12) 0.0325(15) 0.0252(14) 0.0066(11) 0.0157(11) 0.0110(11)
N006 0.0263(14) 0.0408(17) 0.0217(14) 0.0105(12) 0.0114(11) 0.0094(12)
N007 0.0322(16) 0.0359(17) 0.0317(16) 0.0136(13) 0.0147(13) 0.0142(13)
N008 0.0228(14) 0.0392(17) 0.0258(15) 0.0093(12) 0.0154(12) 0.0090(12)
N009 0.0413(18) 0.0293(16) 0.0323(16) 0.0086(13) 0.0182(14) 0.0122(13)
C00A 0.0243(16) 0.0301(17) 0.0218(16) 0.0082(13) 0.0142(13) 0.0077(13)
C00B 0.0225(16) 0.0340(19) 0.0275(17) 0.0067(14) 0.0144(13) 0.0081(13)
C00C 0.0176(14) 0.0350(18) 0.0222(15) 0.0104(13) 0.0150(12) 0.0089(13)
C00D 0.0316(18) 0.038(2) 0.0258(17) 0.0125(15) 0.0147(14) 0.0065(15)
C00E 0.0186(15) 0.0343(18) 0.0291(17) 0.0075(14) 0.0148(13) 0.0078(13)
C00F 0.0288(17) 0.0336(19) 0.0297(18) 0.0083(15) 0.0158(14) 0.0117(14)
C00G 0.0249(16) 0.0299(17) 0.0225(16) 0.0077(13) 0.0132(13) 0.0081(13)
C00H 0.0214(16) 0.044(2) 0.0254(17) 0.0067(15) 0.0171(13) 0.0153(14)
C00I 0.0236(16) 0.0261(17) 0.0288(17) 0.0105(13) 0.0163(13) 0.0110(13)
C00J 0.0264(16) 0.0295(17) 0.0228(16) 0.0053(13) 0.0117(13) 0.0125(13)
C00K 0.0220(16) 0.0376(19) 0.0224(16) 0.0098(14) 0.0102(13) 0.0117(14)
C00L 0.0286(17) 0.0312(18) 0.0310(18) 0.0085(14) 0.0140(14) 0.0095(14)
C00M 0.0219(16) 0.038(2) 0.0302(18) 0.0100(15) 0.0166(14) 0.0145(14)
C00N 0.042(2) 0.041(2) 0.0205(16) 0.0150(15) 0.0185(15) 0.0205(17)
C00O 0.0247(17) 0.0342(19) 0.038(2) 0.0142(15) 0.0168(15) 0.0096(14)
C00P 0.0347(18) 0.038(2) 0.0182(15) 0.0111(14) 0.0156(14) 0.0101(15)
C00Q 0.0280(17) 0.044(2) 0.0285(18) 0.0124(15) 0.0161(15) 0.0136(15)
C00R 0.0253(16) 0.0292(18) 0.0276(17) 0.0086(14) 0.0087(13) 0.0061(13)
C00S 0.0336(18) 0.0314(19) 0.0272(17) 0.0071(14) 0.0147(15) 0.0119(15)
C00T 0.038(2) 0.038(2) 0.043(2) 0.0181(17) 0.0226(18) 0.0169(17)
C00U 0.0299(18) 0.039(2) 0.0264(17) 0.0128(15) 0.0125(14) 0.0100(15)
C00V 0.039(2) 0.049(2) 0.0222(17) 0.0116(16) 0.0161(15) 0.0042(17)
C00W 0.0268(17) 0.040(2) 0.040(2) 0.0155(17) 0.0116(16) 0.0031(15)
C00X 0.0328(19) 0.046(2) 0.0276(18) 0.0152(16) 0.0115(15) 0.0132(16)
C00Y 0.0347(19) 0.036(2) 0.0241(17) 0.0092(14) 0.0167(15) 0.0048(15)
C00Z 0.045(2) 0.036(2) 0.037(2) 0.0136(16) 0.0215(18) 0.0128(17)
C010 0.0209(16) 0.052(2) 0.0284(18) 0.0040(16) 0.0122(14) 0.0028(15)
C011 0.0245(17) 0.057(3) 0.0313(19) 0.0145(17) 0.0179(15) 0.0139(16)
C012 0.0316(18) 0.040(2) 0.0321(19) 0.0070(16) 0.0166(15) 0.0169(16)
C013 0.036(2) 0.040(2) 0.047(2) 0.0055(18) 0.0256(18) 0.0152(17)
C014 0.040(2) 0.042(2) 0.0278(19) 0.0040(16) 0.0174(16) 0.0113(17)
C015 0.0228(17) 0.060(3) 0.036(2) 0.0129(18) 0.0193(15) 0.0172(17)
C016 0.037(2) 0.047(2) 0.0263(18) 0.0068(16) 0.0103(16) 0.0056(17)
C017 0.057(3) 0.040(2) 0.033(2) 0.0138(17) 0.0191(19) 0.0169(19)
C018 0.058(3) 0.044(2) 0.0280(19) 0.0106(17) 0.0142(18) -0.007(2)
C019 0.041(2) 0.060(3) 0.031(2) 0.0155(19) 0.0236(18) 0.0093(19)
C01A 0.044(2) 0.054(3) 0.0271(19) 0.0192(18) 0.0158(17) 0.0119(19)
C01B 0.035(2) 0.058(3) 0.036(2) 0.0273(19) 0.0175(17) 0.0138(18)
C01C 0.054(3) 0.036(2) 0.035(2) 0.0079(17) 0.0032(19) 0.0057(18)
C01D 0.041(2) 0.047(2) 0.040(2) 0.0181(19) 0.0021(18) 0.0127(18)
C01E 0.0305(19) 0.053(3) 0.048(2) 0.027(2) 0.0186(18) 0.0072(17)
C01F 0.037(2) 0.051(3) 0.049(2) 0.006(2) 0.0222(19) 0.0241(19)
C01G 0.0283(18) 0.058(3) 0.037(2) 0.0205(19) 0.0172(16) 0.0184(17)
C01H 0.075(3) 0.032(2) 0.037(2) 0.0140(17) 0.025(2) 0.012(2)
C01I 0.050(3) 0.059(3) 0.046(3) -0.005(2) 0.028(2) 0.023(2)
C01J 0.052(3) 0.057(3) 0.034(2) -0.0048(19) 0.021(2) 0.015(2)
C01K 0.049(3) 0.044(2) 0.057(3) 0.024(2) 0.020(2) 0.016(2)
C01L 0.068(3) 0.038(2) 0.051(3) 0.011(2) 0.025(2) 0.009(2)

loop_
_atom_type_symbol
_atom_type_description
_atom_type_scat_dispersion_real
_atom_type_scat_dispersion_imag
_atom_type_scat_source
C C 0.0181 0.0091 'International Tables Vol C Tables 4.2.6.8 and 6.1.1.4'
H H 0.0000 0.0000 'International Tables Vol C Tables 4.2.6.8 and 6.1.1.4'
N N 0.0311 0.0180 'International Tables Vol C Tables 4.2.6.8 and 6.1.1.4'
Al Al 0.2130 0.2455 'International Tables Vol C Tables 4.2.6.8 and 6.1.1.4'

loop_
_geom_angle_atom_site_label_1
_geom_angle_atom_site_label_2
_geom_angle_atom_site_label_3
_geom_angle
_geom_angle_site_symmetry_1
_geom_angle_site_symmetry_3
_geom_angle_publ_flag
C00G Al01 C00C 116.37(13) . . ?
C00G Al01 C00A 112.45(14) . . ?
C00C Al01 C00A 103.12(13) . . ?
C00G Al01 H16 108.3(14) . . ?
C00C Al01 H16 104.6(14) . . ?
C00A Al01 H16 111.7(14) . . ?
C00A Al02 C00J 112.03(14) . . ?
C00A Al02 C00B 113.08(14) . . ?
C00J Al02 C00B 104.63(14) . . ?
C00A Al02 H17 112.4(16) . . ?
C00J Al02 H17 111.6(16) . . ?
C00B Al02 H17 102.5(16) . . ?
C00J Al03 C00G 112.92(14) . . ?
C00J Al03 C00F 110.65(15) . . ?
C00G Al03 C00F 109.58(14) . . ?
C00J Al03 H4 111.8(17) . . ?
C00G Al03 H4 110.8(17) . . ?
C00F Al03 H4 100.3(17) . . ?
C00C N004 C00H 111.1(3) . . ?
C00C N004 C010 124.4(3) . . ?
C00H N004 C010 124.4(3) . . ?
C00C N005 C00M 112.0(3) . . ?
C00C N005 C00E 125.7(3) . . ?
C00M N005 C00E 122.2(3) . . ?
C00B N006 C00D 111.9(3) . . ?
C00B N006 C01G 124.4(3) . . ?
C00D N006 C01G 123.6(3) . . ?
C00F N007 C00T 112.2(3) . . ?
C00F N007 C01D 125.0(3) . . ?
C00T N007 C01D 122.8(3) . . ?
C00B N008 C00Y 111.7(3) . . ?
C00B N008 C011 125.3(3) . . ?
C00Y N008 C011 123.0(3) . . ?
C00F N009 C00Z 112.1(3) . . ?
C00F N009 C01C 124.1(3) . . ?
C00Z N009 C01C 123.9(3) . . ?
C00K C00A C00P 102.3(3) . . ?
C00K C00A Al02 126.6(3) . . ?
C00P C00A Al02 117.8(2) . . ?
C00K C00A Al01 98.5(2) . . ?
C00P C00A Al01 105.3(2) . . ?
Al02 C00A Al01 102.78(15) . . ?
N006 C00B N008 103.9(3) . . ?
N006 C00B Al02 130.8(2) . . ?
N008 C00B Al02 125.3(3) . . ?
N005 C00C N004 104.2(3) . . ?
N005 C00C Al01 125.0(2) . . ?
N004 C00C Al01 130.2(3) . . ?
C00Y C00D N006 105.9(3) . . ?
C00Y C00D C01A 131.5(3) . . ?
N006 C00D C01A 122.6(3) . . ?
N005 C00E H00A 109.5 . . ?
N005 C00E H00B 109.5 . . ?
H00A C00E H00B 109.5 . . ?
N005 C00E H00C 109.5 . . ?
H00A C00E H00C 109.5 . . ?
H00B C00E H00C 109.5 . . ?
N009 C00F N007 103.6(3) . . ?
N009 C00F Al03 128.8(3) . . ?
N007 C00F Al03 127.2(3) . . ?
C00R C00G C00I 101.9(3) . . ?
C00R C00G Al01 124.1(2) . . ?
C00I C00G Al01 114.8(2) . . ?
C00R C00G Al03 107.2(2) . . ?
C00I C00G Al03 108.2(2) . . ?
Al01 C00G Al03 99.71(14) . . ?
C00M C00H N004 106.8(3) . . ?
C00M C00H C015 130.4(4) . . ?
N004 C00H C015 122.8(3) . . ?
C00L C00I C00O 119.4(3) . . ?
C00L C00I C00G 130.7(3) . . ?
C00O C00I C00G 109.9(3) . . ?
C00U C00J C00S 101.9(3) . . ?
C00U C00J Al03 127.8(2) . . ?
C00S C00J Al03 112.4(2) . . ?
C00U C00J Al02 101.7(2) . . ?
C00S C00J Al02 108.3(2) . . ?
Al03 C00J Al02 103.25(16) . . ?
C00Q C00K C00A 112.2(3) . . ?
C00Q C00K H00K 123.9 . . ?
C00A C00K H00K 123.9 . . ?
C00X C00L C00I 119.7(3) . . ?
C00X C00L H00L 120.1 . . ?
C00I C00L H00L 120.1 . . ?
C00H C00M N005 105.9(3) . . ?
C00H C00M C013 131.3(3) . . ?
N005 C00M C013 122.7(3) . . ?
C017 C00N C00Q 132.2(4) . . ?
C017 C00N C00P 120.3(4) . . ?
C00Q C00N C00P 107.4(3) . . ?
C01E C00O C00I 120.1(4) . . ?
C01E C00O C00W 132.2(4) . . ?
C00I C00O C00W 107.7(3) . . ?
C00V C00P C00N 118.8(4) . . ?
C00V C00P C00A 131.4(3) . . ?
C00N C00P C00A 109.8(3) . . ?
C00K C00Q C00N 108.2(3) . . ?
C00K C00Q H00Q 125.9 . . ?
C00N C00Q H00Q 125.9 . . ?
C00W C00R C00G 112.5(3) . . ?
C00W C00R H00R 123.8 . . ?
C00G C00R H00R 123.8 . . ?
C012 C00S C014 120.3(3) . . ?
C012 C00S C00J 129.6(3) . . ?
C014 C00S C00J 110.0(3) . . ?
C00Z C00T N007 106.4(3) . . ?
C00Z C00T C01K 130.9(4) . . ?
N007 C00T C01K 122.7(4) . . ?
C016 C00U C00J 112.3(3) . . ?
C016 C00U H00U 123.9 . . ?
C00J C00U H00U 123.9 . . ?
C018 C00V C00P 119.7(4) . . ?
C018 C00V H00V 120.2 . . ?
C00P C00V H00V 120.2 . . ?
C00R C00W C00O 107.9(3) . . ?
C00R C00W H00W 126.0 . . ?
C00O C00W H00W 126.0 . . ?
C00L C00X C01B 120.8(4) . . ?
C00L C00X H00X 119.6 . . ?
C01B C00X H00X 119.6 . . ?
C00D C00Y N008 106.7(3) . . ?
C00D C00Y C019 130.9(3) . . ?
N008 C00Y C019 122.4(3) . . ?
C00T C00Z N009 105.7(4) . . ?
C00T C00Z C01L 131.8(4) . . ?
N009 C00Z C01L 122.5(4) . . ?
N004 C010 H01A 109.5 . . ?
N004 C010 H01B 109.5 . . ?
H01A C010 H01B 109.5 . . ?
N004 C010 H01C 109.5 . . ?
H01A C010 H01C 109.5 . . ?
H01B C010 H01C 109.5 . . ?
N008 C011 H01D 109.5 . . ?
N008 C011 H01E 109.5 . . ?
H01D C011 H01E 109.5 . . ?
N008 C011 H01F 109.5 . . ?
H01D C011 H01F 109.5 . . ?
H01E C011 H01F 109.5 . . ?
C01F C012 C00S 119.0(4) . . ?
C01F C012 H012 120.5 . . ?
C00S C012 H012 120.5 . . ?
C00M C013 H01G 109.5 . . ?
C00M C013 H01H 109.5 . . ?
H01G C013 H01H 109.5 . . ?
C00M C013 H01I 109.5 . . ?
H01G C013 H01I 109.5 . . ?
H01H C013 H01I 109.5 . . ?
C01J C014 C00S 119.4(4) . . ?
C01J C014 C016 133.1(4) . . ?
C00S C014 C016 107.6(3) . . ?
C00H C015 H01J 109.5 . . ?
C00H C015 H01K 109.5 . . ?
H01J C015 H01K 109.5 . . ?
C00H C015 H01L 109.5 . . ?
H01J C015 H01L 109.5 . . ?
H01K C015 H01L 109.5 . . ?
C00U C016 C014 108.1(3) . . ?
C00U C016 H016 126.0 . . ?
C014 C016 H016 126.0 . . ?
C01H C017 C00N 119.5(4) . . ?
C01H C017 H017 120.2 . . ?
C00N C017 H017 120.2 . . ?
C00V C018 C01H 120.9(4) . . ?
C00V C018 H018 119.6 . . ?
C01H C018 H018 119.6 . . ?
C00Y C019 H01M 109.5 . . ?
C00Y C019 H01N 109.5 . . ?
H01M C019 H01N 109.5 . . ?
C00Y C019 H01O 109.5 . . ?
H01M C019 H01O 109.5 . . ?
H01N C019 H01O 109.5 . . ?
C00D C01A H01P 109.5 . . ?
C00D C01A H01Q 109.5 . . ?
H01P C01A H01Q 109.5 . . ?
C00D C01A H01R 109.5 . . ?
H01P C01A H01R 109.5 . . ?
H01Q C01A H01R 109.5 . . ?
C01E C01B C00X 120.7(3) . . ?
C01E C01B H01S 119.7 . . ?
C00X C01B H01S 119.7 . . ?
N009 C01C H01T 109.5 . . ?
N009 C01C H01U 109.5 . . ?
H01T C01C H01U 109.5 . . ?
N009 C01C H01V 109.5 . . ?
H01T C01C H01V 109.5 . . ?
H01U C01C H01V 109.5 . . ?
N007 C01D H01W 109.5 . . ?
N007 C01D H01X 109.5 . . ?
H01W C01D H01X 109.5 . . ?
N007 C01D H01Y 109.5 . . ?
H01W C01D H01Y 109.5 . . ?
H01X C01D H01Y 109.5 . . ?
C01B C01E C00O 119.4(4) . . ?
C01B C01E H01Z 120.3 . . ?
C00O C01E H01Z 120.3 . . ?
C01I C01F C012 120.9(4) . . ?
C01I C01F H010 119.5 . . ?
C012 C01F H010 119.5 . . ?
N006 C01G H011 109.5 . . ?
N006 C01G H013 109.5 . . ?
H011 C01G H013 109.5 . . ?
N006 C01G H014 109.5 . . ?
H011 C01G H014 109.5 . . ?
H013 C01G H014 109.5 . . ?
C017 C01H C018 120.7(4) . . ?
C017 C01H H015 119.7 . . ?
C018 C01H H015 119.6 . . ?
C01J C01I C01F 121.0(4) . . ?
C01J C01I H019 119.5 . . ?
C01F C01I H019 119.5 . . ?
C01I C01J C014 119.4(4) . . ?
C01I C01J H020 120.3 . . ?
C014 C01J H020 120.3 . . ?
C00T C01K H021 109.5 . . ?
C00T C01K H022 109.5 . . ?
H021 C01K H022 109.5 . . ?
C00T C01K H023 109.5 . . ?
H021 C01K H023 109.5 . . ?
H022 C01K H023 109.5 . . ?
C00Z C01L H024 109.5 . . ?
C00Z C01L H025 109.5 . . ?
H024 C01L H025 109.5 . . ?
C00Z C01L H026 109.5 . . ?
H024 C01L H026 109.5 . . ?
H025 C01L H026 109.5 . . ?
C6_1 C1_1 C2_1 116.7(7) . . ?
C6_1 C1_1 C7_1 121.4(7) . . ?
C2_1 C1_1 C7_1 121.8(7) . . ?
C3_1 C2_1 C1_1 121.2(7) . . ?
C3_1 C2_1 H2_1 119.4 . . ?
C1_1 C2_1 H2_1 119.4 . . ?
C4_1 C3_1 C2_1 118.0(8) . . ?
C4_1 C3_1 H3_1 121.0 . . ?
C2_1 C3_1 H3_1 121.0 . . ?
C5_1 C4_1 C3_1 118.4(8) . . ?
C5_1 C4_1 H4_1 120.8 . . ?
C3_1 C4_1 H4_1 120.8 . . ?
C4_1 C5_1 C6_1 119.5(7) . . ?
C4_1 C5_1 H5_1 120.2 . . ?
C6_1 C5_1 H5_1 120.2 . . ?
C1_1 C6_1 C5_1 126.1(7) . . ?
C1_1 C6_1 H6_1 116.9 . . ?
C5_1 C6_1 H6_1 116.9 . . ?
C1_1 C7_1 H7A_1 109.5 . . ?
C1_1 C7_1 H7B_1 109.5 . . ?
H7A_1 C7_1 H7B_1 109.5 . . ?
C1_1 C7_1 H7C_1 109.5 . . ?
H7A_1 C7_1 H7C_1 109.5 . . ?
H7B_1 C7_1 H7C_1 109.5 . . ?
C6_3 C1_3 C2_3 117.0(9) . . ?
C6_3 C1_3 C7_3 121.5(10) . . ?
C2_3 C1_3 C7_3 121.5(10) . . ?
C3_3 C2_3 C1_3 120.6(9) . . ?
C3_3 C2_3 H2_3 119.7 . . ?
C1_3 C2_3 H2_3 119.7 . . ?
C4_3 C3_3 C2_3 118.0(10) . . ?
C4_3 C3_3 H3_3 121.0 . . ?
C2_3 C3_3 H3_3 121.0 . . ?
C5_3 C4_3 C3_3 118.5(9) . . ?
C5_3 C4_3 H4_3 120.8 . . ?
C3_3 C4_3 H4_3 120.8 . . ?
C4_3 C5_3 C6_3 119.1(9) . . ?
C4_3 C5_3 H5_3 120.4 . . ?
C6_3 C5_3 H5_3 120.4 . . ?
C1_3 C6_3 C5_3 126.1(10) . . ?
C1_3 C6_3 H6_3 116.9 . . ?
C5_3 C6_3 H6_3 116.9 . . ?
C1_3 C7_3 H7A_3 109.5 . . ?
C1_3 C7_3 H7B_3 109.5 . . ?
H7A_3 C7_3 H7B_3 109.5 . . ?
C1_3 C7_3 H7C_3 109.5 . . ?
H7A_3 C7_3 H7C_3 109.5 . . ?
H7B_3 C7_3 H7C_3 109.5 . . ?
C6_4 C1_4 C2_4 117.7(9) . . ?
C6_4 C1_4 C7_4 121.3(10) . . ?
C2_4 C1_4 C7_4 121.0(9) . . ?
C1_4 C2_4 C3_4 120.6(9) . . ?
C1_4 C2_4 H2_4 119.7 . . ?
C3_4 C2_4 H2_4 119.7 . . ?
C4_4 C3_4 C2_4 117.7(9) . . ?
C4_4 C3_4 H3_4 121.2 . . ?
C2_4 C3_4 H3_4 121.2 . . ?
C5_4 C4_4 C3_4 119.0(9) . . ?
C5_4 C4_4 H4_4 120.5 . . ?
C3_4 C4_4 H4_4 120.5 . . ?
C4_4 C5_4 C6_4 119.3(8) . . ?
C4_4 C5_4 H5_4 120.3 . . ?
C6_4 C5_4 H5_4 120.3 . . ?
C1_4 C6_4 C5_4 125.7(9) . . ?
C1_4 C6_4 H6_4 117.2 . . ?
C5_4 C6_4 H6_4 117.2 . . ?
C1_4 C7_4 H7A_4 109.5 . . ?
C1_4 C7_4 H7B_4 109.5 . . ?
H7A_4 C7_4 H7B_4 109.5 . . ?
C1_4 C7_4 H7C_4 109.5 . . ?
H7A_4 C7_4 H7C_4 109.5 . . ?
H7B_4 C7_4 H7C_4 109.5 . . ?

loop_
_geom_bond_atom_site_label_1
_geom_bond_atom_site_label_2
_geom_bond_distance
_geom_bond_site_symmetry_2
_geom_bond_publ_flag
Al01 C00G 2.002(4) . ?
Al01 C00C 2.059(3) . ?
Al01 C00A 2.073(3) . ?
Al01 H16 1.57(4) . ?
Al02 C00A 2.007(3) . ?
Al02 C00J 2.026(4) . ?
Al02 C00B 2.063(4) . ?
Al02 H17 1.48(4) . ?
Al03 C00J 2.009(3) . ?
Al03 C00G 2.030(3) . ?
Al03 C00F 2.056(4) . ?
Al03 H4 1.49(4) . ?
N004 C00C 1.355(4) . ?
N004 C00H 1.391(5) . ?
N004 C010 1.457(5) . ?
N005 C00C 1.348(5) . ?
N005 C00M 1.389(4) . ?
N005 C00E 1.463(4) . ?
N006 C00B 1.352(5) . ?
N006 C00D 1.394(4) . ?
N006 C01G 1.459(4) . ?
N007 C00F 1.354(5) . ?
N007 C00T 1.381(5) . ?
N007 C01D 1.464(5) . ?
N008 C00B 1.357(4) . ?
N008 C00Y 1.385(5) . ?
N008 C011 1.456(5) . ?
N009 C00F 1.352(5) . ?
N009 C00Z 1.394(5) . ?
N009 C01C 1.451(5) . ?
C00A C00K 1.464(5) . ?
C00A C00P 1.465(5) . ?
C00D C00Y 1.353(5) . ?
C00D C01A 1.478(5) . ?
C00E H00A 0.9800 . ?
C00E H00B 0.9800 . ?
C00E H00C 0.9800 . ?
C00G C00R 1.470(5) . ?
C00G C00I 1.475(5) . ?
C00H C00M 1.351(5) . ?
C00H C015 1.493(4) . ?
C00I C00L 1.391(5) . ?
C00I C00O 1.428(5) . ?
C00J C00U 1.468(5) . ?
C00J C00S 1.476(4) . ?
C00K C00Q 1.372(5) . ?
C00K H00K 0.9500 . ?
C00L C00X 1.387(5) . ?
C00L H00L 0.9500 . ?
C00M C013 1.482(6) . ?
C00N C017 1.396(6) . ?
C00N C00Q 1.423(6) . ?
C00N C00P 1.434(5) . ?
C00O C01E 1.401(5) . ?
C00O C00W 1.429(5) . ?
C00P C00V 1.407(5) . ?
C00Q H00Q 0.9500 . ?
C00R C00W 1.375(5) . ?
C00R H00R 0.9500 . ?
C00S C012 1.405(5) . ?
C00S C014 1.418(5) . ?
C00T C00Z 1.358(6) . ?
C00T C01K 1.480(6) . ?
C00U C016 1.369(5) . ?
C00U H00U 0.9500 . ?
C00V C018 1.376(6) . ?
C00V H00V 0.9500 . ?
C00W H00W 0.9500 . ?
C00X C01B 1.400(6) . ?
C00X H00X 0.9500 . ?
C00Y C019 1.494(5) . ?
C00Z C01L 1.487(6) . ?
C010 H01A 0.9800 . ?
C010 H01B 0.9800 . ?
C010 H01C 0.9800 . ?
C011 H01D 0.9800 . ?
C011 H01E 0.9800 . ?
C011 H01F 0.9800 . ?
C012 C01F 1.394(5) . ?
C012 H012 0.9500 . ?
C013 H01G 0.9800 . ?
C013 H01H 0.9800 . ?
C013 H01I 0.9800 . ?
C014 C01J 1.416(5) . ?
C014 C016 1.433(6) . ?
C015 H01J 0.9800 . ?
C015 H01K 0.9800 . ?
C015 H01L 0.9800 . ?
C016 H016 0.9500 . ?
C017 C01H 1.371(7) . ?
C017 H017 0.9500 . ?
C018 C01H 1.412(7) . ?
C018 H018 0.9500 . ?
C019 H01M 0.9800 . ?
C019 H01N 0.9800 . ?
C019 H01O 0.9800 . ?
C01A H01P 0.9800 . ?
C01A H01Q 0.9800 . ?
C01A H01R 0.9800 . ?
C01B C01E 1.377(6) . ?
C01B H01S 0.9500 . ?
C01C H01T 0.9800 . ?
C01C H01U 0.9800 . ?
C01C H01V 0.9800 . ?
C01D H01W 0.9800 . ?
C01D H01X 0.9800 . ?
C01D H01Y 0.9800 . ?
C01E H01Z 0.9500 . ?
C01F C01I 1.392(7) . ?
C01F H010 0.9500 . ?
C01G H011 0.9800 . ?
C01G H013 0.9800 . ?
C01G H014 0.9800 . ?
C01H H015 0.9500 . ?
C01I C01J 1.384(7) . ?
C01I H019 0.9500 . ?
C01J H020 0.9500 . ?
C01K H021 0.9800 . ?
C01K H022 0.9800 . ?
C01K H023 0.9800 . ?
C01L H024 0.9800 . ?
C01L H025 0.9800 . ?
C01L H026 0.9800 . ?
C1_1 C6_1 1.269(10) . ?
C1_1 C2_1 1.422(10) . ?
C1_1 C7_1 1.433(10) . ?
C2_1 C3_1 1.420(10) . ?
C2_1 H2_1 0.9500 . ?
C3_1 C4_1 1.407(11) . ?
C3_1 H3_1 0.9500 . ?
C4_1 C5_1 1.378(11) . ?
C4_1 H4_1 0.9500 . ?
C5_1 C6_1 1.385(10) . ?
C5_1 H5_1 0.9500 . ?
C6_1 H6_1 0.9500 . ?
C7_1 H7A_1 0.9800 . ?
C7_1 H7B_1 0.9800 . ?
C7_1 H7C_1 0.9800 . ?
C1_3 C6_3 1.268(11) . ?
C1_3 C2_3 1.423(10) . ?
C1_3 C7_3 1.433(11) . ?
C2_3 C3_3 1.423(11) . ?
C2_3 H2_3 0.9500 . ?
C3_3 C4_3 1.408(12) . ?
C3_3 H3_3 0.9500 . ?
C4_3 C5_3 1.378(11) . ?
C4_3 H4_3 0.9500 . ?
C5_3 C6_3 1.384(11) . ?
C5_3 H5_3 0.9500 . ?
C6_3 H6_3 0.9500 . ?
C7_3 H7A_3 0.9800 . ?
C7_3 H7B_3 0.9800 . ?
C7_3 H7C_3 0.9800 . ?
C1_4 C6_4 1.268(11) . ?
C1_4 C2_4 1.423(10) . ?
C1_4 C7_4 1.434(11) . ?
C2_4 C3_4 1.424(11) . ?
C2_4 H2_4 0.9500 . ?
C3_4 C4_4 1.410(11) . ?
C3_4 H3_4 0.9500 . ?
C4_4 C5_4 1.377(11) . ?
C4_4 H4_4 0.9500 . ?
C5_4 C6_4 1.383(11) . ?
C5_4 H5_4 0.9500 . ?
C6_4 H6_4 0.9500 . ?
C7_4 H7A_4 0.9800 . ?
C7_4 H7B_4 0.9800 . ?
C7_4 H7C_4 0.9800 . ?

loop_
_geom_torsion_atom_site_label_1
_geom_torsion_atom_site_label_2
_geom_torsion_atom_site_label_3
_geom_torsion_atom_site_label_4
_geom_torsion
_geom_torsion_site_symmetry_1
_geom_torsion_site_symmetry_2
_geom_torsion_site_symmetry_3
_geom_torsion_site_symmetry_4
_geom_torsion_publ_flag
C00D N006 C00B N008 -0.4(4) . . . . ?
C01G N006 C00B N008 -175.8(4) . . . . ?
C00D N006 C00B Al02 177.9(3) . . . . ?
C01G N006 C00B Al02 2.5(6) . . . . ?
C00Y N008 C00B N006 0.3(4) . . . . ?
C011 N008 C00B N006 178.9(3) . . . . ?
C00Y N008 C00B Al02 -178.1(3) . . . . ?
C011 N008 C00B Al02 0.5(5) . . . . ?
C00M N005 C00C N004 1.3(4) . . . . ?
C00E N005 C00C N004 -175.3(3) . . . . ?
C00M N005 C00C Al01 -169.9(2) . . . . ?
C00E N005 C00C Al01 13.6(5) . . . . ?
C00H N004 C00C N005 -1.9(4) . . . . ?
C010 N004 C00C N005 -179.9(3) . . . . ?
C00H N004 C00C Al01 168.6(3) . . . . ?
C010 N004 C00C Al01 -9.4(5) . . . . ?
C00B N006 C00D C00Y 0.3(4) . . . . ?
C01G N006 C00D C00Y 175.8(4) . . . . ?
C00B N006 C00D C01A 179.0(4) . . . . ?
C01G N006 C00D C01A -5.6(6) . . . . ?
C00Z N009 C00F N007 0.7(4) . . . . ?
C01C N009 C00F N007 179.3(3) . . . . ?
C00Z N009 C00F Al03 -172.3(3) . . . . ?
C01C N009 C00F Al03 6.3(5) . . . . ?
C00T N007 C00F N009 -0.6(4) . . . . ?
C01D N007 C00F N009 178.9(3) . . . . ?
C00T N007 C00F Al03 172.5(3) . . . . ?
C01D N007 C00F Al03 -7.9(5) . . . . ?
C00C N004 C00H C00M 1.9(4) . . . . ?
C010 N004 C00H C00M 179.9(3) . . . . ?
C00C N004 C00H C015 -178.7(3) . . . . ?
C010 N004 C00H C015 -0.7(5) . . . . ?
C00R C00G C00I C00L -178.7(3) . . . . ?
Al01 C00G C00I C00L 44.5(4) . . . . ?
Al03 C00G C00I C00L -65.9(4) . . . . ?
C00R C00G C00I C00O 0.7(4) . . . . ?
Al01 C00G C00I C00O -136.1(3) . . . . ?
Al03 C00G C00I C00O 113.5(3) . . . . ?
C00P C00A C00K C00Q 2.1(4) . . . . ?
Al02 C00A C00K C00Q 141.3(3) . . . . ?
Al01 C00A C00K C00Q -105.8(3) . . . . ?
C00O C00I C00L C00X 0.5(5) . . . . ?
C00G C00I C00L C00X 179.9(3) . . . . ?
N004 C00H C00M N005 -1.1(4) . . . . ?
C015 C00H C00M N005 179.7(4) . . . . ?
N004 C00H C00M C013 -177.8(4) . . . . ?
C015 C00H C00M C013 2.9(7) . . . . ?
C00C N005 C00M C00H -0.1(4) . . . . ?
C00E N005 C00M C00H 176.5(3) . . . . ?
C00C N005 C00M C013 177.0(3) . . . . ?
C00E N005 C00M C013 -6.4(5) . . . . ?
C00L C00I C00O C01E 0.0(5) . . . . ?
C00G C00I C00O C01E -179.5(3) . . . . ?
C00L C00I C00O C00W 178.8(3) . . . . ?
C00G C00I C00O C00W -0.7(4) . . . . ?
C017 C00N C00P C00V 3.0(5) . . . . ?
C00Q C00N C00P C00V -179.9(3) . . . . ?
C017 C00N C00P C00A -175.3(3) . . . . ?
C00Q C00N C00P C00A 1.8(4) . . . . ?
C00K C00A C00P C00V 179.6(3) . . . . ?
Al02 C00A C00P C00V 36.0(5) . . . . ?
Al01 C00A C00P C00V -77.8(4) . . . . ?
C00K C00A C00P C00N -2.3(3) . . . . ?
Al02 C00A C00P C00N -146.0(2) . . . . ?
Al01 C00A C00P C00N 100.2(3) . . . . ?
C00A C00K C00Q C00N -1.1(4) . . . . ?
C017 C00N C00Q C00K 176.2(4) . . . . ?
C00P C00N C00Q C00K -0.5(4) . . . . ?
C00I C00G C00R C00W -0.5(4) . . . . ?
Al01 C00G C00R C00W 130.9(3) . . . . ?
Al03 C00G C00R C00W -114.0(3) . . . . ?
C00U C00J C00S C012 177.3(4) . . . . ?
Al03 C00J C00S C012 37.4(5) . . . . ?
Al02 C00J C00S C012 -76.0(4) . . . . ?
C00U C00J C00S C014 -1.4(4) . . . . ?
Al03 C00J C00S C014 -141.2(3) . . . . ?
Al02 C00J C00S C014 105.3(3) . . . . ?
C00F N007 C00T C00Z 0.3(4) . . . . ?
C01D N007 C00T C00Z -179.3(3) . . . . ?
C00F N007 C00T C01K -179.3(3) . . . . ?
C01D N007 C00T C01K 1.1(6) . . . . ?
C00S C00J C00U C016 2.0(4) . . . . ?
Al03 C00J C00U C016 133.0(3) . . . . ?
Al02 C00J C00U C016 -109.9(3) . . . . ?
C00N C00P C00V C018 -2.0(5) . . . . ?
C00A C00P C00V C018 176.0(3) . . . . ?
C00G C00R C00W C00O 0.1(4) . . . . ?
C01E C00O C00W C00R 179.0(4) . . . . ?
C00I C00O C00W C00R 0.4(4) . . . . ?
C00I C00L C00X C01B -0.1(6) . . . . ?
N006 C00D C00Y N008 -0.1(4) . . . . ?
C01A C00D C00Y N008 -178.5(4) . . . . ?
N006 C00D C00Y C019 -179.7(4) . . . . ?
C01A C00D C00Y C019 1.8(8) . . . . ?
C00B N008 C00Y C00D -0.1(4) . . . . ?
C011 N008 C00Y C00D -178.8(4) . . . . ?
C00B N008 C00Y C019 179.5(4) . . . . ?
C011 N008 C00Y C019 0.9(6) . . . . ?
N007 C00T C00Z N009 0.2(4) . . . . ?
C01K C00T C00Z N009 179.7(4) . . . . ?
N007 C00T C00Z C01L -178.7(4) . . . . ?
C01K C00T C00Z C01L 0.8(7) . . . . ?
C00F N009 C00Z C00T -0.6(4) . . . . ?
C01C N009 C00Z C00T -179.1(4) . . . . ?
C00F N009 C00Z C01L 178.4(4) . . . . ?
C01C N009 C00Z C01L -0.1(6) . . . . ?
C014 C00S C012 C01F -0.9(6) . . . . ?
C00J C00S C012 C01F -179.5(4) . . . . ?
C012 C00S C014 C01J 1.1(6) . . . . ?
C00J C00S C014 C01J 180.0(4) . . . . ?
C012 C00S C014 C016 -178.4(4) . . . . ?
C00J C00S C014 C016 0.5(5) . . . . ?
C00J C00U C016 C014 -1.8(5) . . . . ?
C01J C014 C016 C00U -178.6(5) . . . . ?
C00S C014 C016 C00U 0.8(5) . . . . ?
C00Q C00N C017 C01H -177.9(4) . . . . ?
C00P C00N C017 C01H -1.6(5) . . . . ?
C00P C00V C018 C01H -0.5(5) . . . . ?
C00L C00X C01B C01E -0.8(6) . . . . ?
C00X C01B C01E C00O 1.3(6) . . . . ?
C00I C00O C01E C01B -0.9(6) . . . . ?
C00W C00O C01E C01B -179.3(4) . . . . ?
C00S C012 C01F C01I 0.4(7) . . . . ?
C00N C017 C01H C018 -0.9(6) . . . . ?
C00V C018 C01H C017 2.0(6) . . . . ?
C012 C01F C01I C01J 0.0(8) . . . . ?
C01F C01I C01J C014 0.3(8) . . . . ?
C00S C014 C01J C01I -0.8(7) . . . . ?
C016 C014 C01J C01I 178.5(5) . . . . ?
C6_1 C1_1 C2_1 C3_1 -0.5(10) . . . . ?
C7_1 C1_1 C2_1 C3_1 179.5(7) . . . . ?
C1_1 C2_1 C3_1 C4_1 0.0(10) . . . . ?
C2_1 C3_1 C4_1 C5_1 0.8(12) . . . . ?
C3_1 C4_1 C5_1 C6_1 -1.2(13) . . . . ?
C2_1 C1_1 C6_1 C5_1 0.1(12) . . . . ?
C7_1 C1_1 C6_1 C5_1 -179.8(8) . . . . ?
C4_1 C5_1 C6_1 C1_1 0.7(14) . . . . ?
C6_3 C1_3 C2_3 C3_3 4(2) . . . . ?
C7_3 C1_3 C2_3 C3_3 -180(2) . . . . ?
C1_3 C2_3 C3_3 C4_3 3.5(19) . . . . ?
C2_3 C3_3 C4_3 C5_3 -7(3) . . . . ?
C3_3 C4_3 C5_3 C6_3 3(4) . . . . ?
C2_3 C1_3 C6_3 C5_3 -8(4) . . . . ?
C7_3 C1_3 C6_3 C5_3 176(3) . . . . ?
C4_3 C5_3 C6_3 C1_3 4(5) . . . . ?
C6_4 C1_4 C2_4 C3_4 0.5(18) . . . . ?
C7_4 C1_4 C2_4 C3_4 -179(2) . . . . ?
C1_4 C2_4 C3_4 C4_4 0.0(15) . . . . ?
C2_4 C3_4 C4_4 C5_4 1(2) . . . . ?
C3_4 C4_4 C5_4 C6_4 -3(3) . . . . ?
C2_4 C1_4 C6_4 C5_4 -2(3) . . . . ?
C7_4 C1_4 C6_4 C5_4 177(3) . . . . ?
C4_4 C5_4 C6_4 C1_4 4(3) . . . . ?
